data_7132060
loop_
_publ_author_name
'Zhao, Shunan'
'Song , Jianfeng'
'Wong, Keith Man-Chung'

_publ_section_title
;
 Multifunctional Bisalkynylplatinum(II) Bipyridine Complexes with
 Rodamine-Like Ligands Featuring Near-Infrared Phosphorescence and Delayed
 Fluorescence
;
_journal_name_full 'Chemical Communications'
_journal_paper_doi 10.1039/D3CC03775D
_journal_year 2023
_chemical_formula_moiety 'C62 H48 N4 O6 Pt, C H2 Cl2'
_chemical_formula_sum 'C63 H50 Cl2 N4 O6 Pt'
_chemical_formula_weight 1225.06
_space_group_crystal_system triclinic
_space_group_IT_number 2
_space_group_name_Hall '-P 1'
_space_group_name_H-M_alt 'P -1'
_atom_sites_solution_hydrogens geom
_atom_sites_solution_primary dual
_audit_creation_date 2021-05-10
_audit_creation_method
;
Olex2 1.2
(compiled 2018.05.29 svn.r3508 for OlexSys, GUI svn.r5506)
;
_audit_update_record
;
2023-05-26 deposited with the CCDC.	2023-08-25 downloaded from the CCDC.
;
_cell_angle_alpha 85.4570(10)
_cell_angle_beta 86.5640(10)
_cell_angle_gamma 81.1880(10)
_cell_formula_units_Z 2
_cell_length_a 9.0038(2)
_cell_length_b 14.4319(3)
_cell_length_c 21.8553(5)
_cell_measurement_reflns_used 9530
_cell_measurement_temperature 100(2)
_cell_measurement_theta_max 65.20
_cell_measurement_theta_min 3.11
_cell_volume 2794.29(11)
_computing_cell_refinement 'SAINT V8.38A (?, 2016)'
_computing_data_reduction 'SAINT V8.38A (?, 2016)'
_computing_molecular_graphics 'Olex2 (Dolomanov et al., 2009)'
_computing_publication_material 'Olex2 (Dolomanov et al., 2009)'
_computing_structure_refinement 'ShelXL (Sheldrick, 2015)'
_computing_structure_solution 'XT (Sheldrick, 2015)'
_diffrn_ambient_temperature 100.0
_diffrn_detector 'Bruker PHOTON 100 area detector'
_diffrn_detector_area_resol_mean 7.9
_diffrn_detector_type 'CMOS area detector'
_diffrn_measured_fraction_theta_full 0.991
_diffrn_measured_fraction_theta_max 0.991
_diffrn_measurement_device 'three-circle diffractometer'
_diffrn_measurement_device_type 'Bruker CMOS area detector'
_diffrn_measurement_method '\w and \f scans'
_diffrn_radiation_monochromator 'mirror optics'
_diffrn_radiation_probe x-ray
_diffrn_radiation_type CuK\a
_diffrn_radiation_wavelength 1.54178
_diffrn_reflns_av_R_equivalents 0.0390
_diffrn_reflns_av_unetI/netI 0.0260
_diffrn_reflns_Laue_measured_fraction_full 0.991
_diffrn_reflns_Laue_measured_fraction_max 0.991
_diffrn_reflns_limit_h_max 10
_diffrn_reflns_limit_h_min -10
_diffrn_reflns_limit_k_max 16
_diffrn_reflns_limit_k_min -16
_diffrn_reflns_limit_l_max 25
_diffrn_reflns_limit_l_min -25
_diffrn_reflns_number 50825
_diffrn_reflns_point_group_measured_fraction_full 0.991
_diffrn_reflns_point_group_measured_fraction_max 0.991
_diffrn_reflns_theta_full 65.310
_diffrn_reflns_theta_max 65.310
_diffrn_reflns_theta_min 2.030
_diffrn_source 'microfocus sealed X-ray tube'
_diffrn_source_type 'Incoatec I\ms'
_diffrn_standards_number 0
_exptl_absorpt_coefficient_mu 6.019
_exptl_absorpt_correction_T_max 0.3165
_exptl_absorpt_correction_T_min 0.2047
_exptl_absorpt_correction_type multi-scan
_exptl_absorpt_process_details
'SADABS-2016/2 (Bruker,2016/2) was used for absorption correction. wR2(int) was 0.0957 before and 0.0558 after correction. The Ratio of minimum to maximum transmission is 0.6468. The \l/2 correction factor is Not present.'
_exptl_crystal_colour 'dark red'
_exptl_crystal_colour_modifier dark
_exptl_crystal_colour_primary red
_exptl_crystal_density_diffrn 1.456
_exptl_crystal_description block
_exptl_crystal_F_000 1232
_exptl_crystal_size_max 0.21
_exptl_crystal_size_mid 0.19
_exptl_crystal_size_min 0.17
_refine_diff_density_max 2.003
_refine_diff_density_min -1.656
_refine_diff_density_rms 0.131
_refine_ls_extinction_method none
_refine_ls_goodness_of_fit_ref 1.137
_refine_ls_hydrogen_treatment constr
_refine_ls_matrix_type full
_refine_ls_number_parameters 689
_refine_ls_number_reflns 9491
_refine_ls_number_restraints 36
_refine_ls_restrained_S_all 1.146
_refine_ls_R_factor_all 0.0486
_refine_ls_R_factor_gt 0.0450
_refine_ls_shift/su_max 0.001
_refine_ls_shift/su_mean 0.000
_refine_ls_structure_factor_coef Fsqd
_refine_ls_weighting_details 'w=1/[\s^2^(Fo^2^)+(0.0752P)^2^+5.8025P] where P=(Fo^2^+2Fc^2^)/3'
_refine_ls_weighting_scheme calc
_refine_ls_wR_factor_gt 0.1223
_refine_ls_wR_factor_ref 0.1271
_reflns_Friedel_coverage 0.000
_reflns_number_gt 8812
_reflns_number_total 9491
_reflns_threshold_expression 'I > 2\s(I)'
_cod_data_source_file d3cc03775d2.cif
_cod_data_source_block bipy-Pt-(Rho4)2
_cod_database_code 7132060
_shelx_shelxl_version_number 2016/6
_shelx_space_group_comment
;
The symmetry employed for this shelxl refinement is uniquely defined
by the following loop, which should always be used as a source of
symmetry information in preference to the above space-group names.
They are only intended as comments.
;
_shelx_estimated_absorpt_t_max 0.428
_shelx_estimated_absorpt_t_min 0.365
_olex2_refinement_description
;
1. Fixed Uiso
 At 1.2 times of:
  All C(H) groups, All C(H,H) groups
 At 1.5 times of:
  All C(H,H,H) groups
2. Uiso/Uaniso restraints and constraints
Uanis(C56) \\sim Ueq, Uanis(C57) \\sim Ueq, Uanis(C58) \\sim Ueq, Uanis(C59)
\\sim Ueq, Uanis(C60) \\sim Ueq, Uanis(C61) \\sim Ueq: with sigma of 0.01 and
sigma for terminal atoms of 0.02
3.a Secondary CH2 refined with riding coordinates:
 C54(H54A,H54B), C52(H52A,H52B), C26(H26A,H26B), C28(H28A,H28B), C63(H63A,H63B)
3.b Aromatic/amide H refined with riding coordinates:
 C1(H1), C48(H48), C44(H44), C41(H41), C24(H24), C40(H40), C10(H10), C25(H25),
 C2(H2), C18(H18), C22(H22), C15(H15), C14(H14), C4(H4), C3(H3), C51(H51),
 C50(H50), C35(H35), C33(H33), C32(H32), C9(H9), C34(H34), C7(H7), C8(H8),
 C61(H61), C60(H60), C59(H59), C58(H58)
3.c Idealised Me refined as rotating group:
 C55(H55A,H55B,H55C), C29(H29A,H29B,H29C), C53(H53A,H53B,H53C), C27(H27A,H27B,
 H27C)
;
_olex2_submission_special_instructions 'No special instructions were received'

loop_
_space_group_symop_operation_xyz
'x, y, z'
'-x, -y, -z'

loop_
_atom_site_label
_atom_site_type_symbol
_atom_site_fract_x
_atom_site_fract_y
_atom_site_fract_z
_atom_site_U_iso_or_equiv
_atom_site_adp_type
_atom_site_occupancy
_atom_site_site_symmetry_order
_atom_site_calc_flag
_atom_site_refinement_flags_posn
_atom_site_refinement_flags_adp
_atom_site_refinement_flags_occupancy
_atom_site_disorder_assembly
_atom_site_disorder_group
Pt1 Pt 0.30425(2) 0.53368(2) 0.10572(2) 0.03689(10) Uani 1 1 d . . . . .
O1 O -0.0945(4) 0.0457(3) 0.2600(2) 0.0500(10) Uani 1 1 d . . . . .
O4 O 0.6309(5) 0.5585(3) 0.47259(18) 0.0514(10) Uani 1 1 d . . . . .
N1 N 0.2691(5) 0.5274(3) 0.0139(2) 0.0391(9) Uani 1 1 d . . . . .
Cl1 Cl 0.0191(6) 0.7627(4) -0.0226(3) 0.203(3) Uani 1 1 d . . . . .
N2 N 0.4146(5) 0.6404(3) 0.0674(2) 0.0436(10) Uani 1 1 d . . . . .
O2 O 0.1576(5) 0.0084(3) 0.1118(2) 0.0572(11) Uani 1 1 d . . . . .
N4 N 0.6723(7) 0.6860(4) 0.6630(2) 0.0572(13) Uani 1 1 d . . . . .
C39 C 0.4610(7) 0.5524(4) 0.3006(3) 0.0453(13) Uani 1 1 d . . . . .
C38 C 0.4048(7) 0.5493(4) 0.2402(3) 0.0455(13) Uani 1 1 d . . . . .
O5 O 0.3885(8) 0.7929(4) 0.4059(3) 0.0854(16) Uani 1 1 d . . . . .
Cl2 Cl -0.0601(10) 0.8087(5) 0.0949(3) 0.262(4) Uani 1 1 d . . . . .
C13 C 0.0697(6) 0.2827(4) 0.1790(3) 0.0434(12) Uani 1 1 d . . . . .
C16 C -0.0351(6) 0.1211(4) 0.2322(3) 0.0435(12) Uani 1 1 d . . . . .
C11 C 0.1965(6) 0.4304(4) 0.1354(2) 0.0404(12) Uani 1 1 d . . . . .
O3 O 0.2992(7) 0.0029(5) 0.0250(2) 0.0832(16) Uani 1 1 d . . . . .
C1 C 0.1921(6) 0.4673(4) -0.0091(3) 0.0459(13) Uani 1 1 d . . . . .
H1 H 0.144629 0.425018 0.018184 0.055 Uiso 1 1 calc R . . . .
C12 C 0.1321(6) 0.3647(4) 0.1538(3) 0.0435(12) Uani 1 1 d . . . . .
C42 C 0.5673(6) 0.5599(4) 0.4166(3) 0.0461(13) Uani 1 1 d . . . . .
C48 C 0.6461(7) 0.6228(4) 0.5656(3) 0.0476(13) Uani 1 1 d . . . . .
H48 H 0.733535 0.577665 0.571666 0.057 Uiso 1 1 calc R . . . .
C47 C 0.5681(7) 0.6258(5) 0.5125(3) 0.0483(13) Uani 1 1 d . . . . .
C5 C 0.3385(7) 0.5874(4) -0.0249(2) 0.0444(12) Uani 1 1 d . . . . .
C37 C 0.3594(7) 0.5436(4) 0.1899(3) 0.0436(12) Uani 1 1 d . . . . .
C44 C 0.3905(7) 0.6173(4) 0.3403(3) 0.0451(12) Uani 1 1 d . . . . .
H44 H 0.303985 0.659254 0.327782 0.054 Uiso 1 1 calc R . . . .
N3 N -0.1139(6) -0.2801(4) 0.2932(3) 0.0576(13) Uani 1 1 d . . . . .
C6 C 0.4193(7) 0.6511(4) 0.0049(3) 0.0450(12) Uani 1 1 d . . . . .
C43 C 0.4448(7) 0.6224(4) 0.3987(3) 0.0485(13) Uani 1 1 d . . . . .
C46 C 0.4425(8) 0.6890(5) 0.5003(3) 0.0560(15) Uani 1 1 d . . . . .
C41 C 0.6382(7) 0.4939(4) 0.3780(3) 0.0474(13) Uani 1 1 d . . . . .
H41 H 0.723485 0.451325 0.390981 0.057 Uiso 1 1 calc R . . . .
C30 C 0.3407(6) 0.0126(4) 0.1805(3) 0.0444(12) Uani 1 1 d . . . . .
C24 C 0.1011(7) -0.2269(4) 0.2350(3) 0.0501(14) Uani 1 1 d . . . . .
H24 H 0.146304 -0.289943 0.229888 0.060 Uiso 1 1 calc R . . . .
C20 C 0.1092(7) -0.0601(4) 0.2150(3) 0.0467(13) Uani 1 1 d . . . . .
C40 C 0.5853(7) 0.4897(4) 0.3204(3) 0.0479(13) Uani 1 1 d . . . . .
H40 H 0.633881 0.443712 0.294141 0.057 Uiso 1 1 calc R . . . .
C49 C 0.5961(7) 0.6862(4) 0.6103(3) 0.0509(14) Uani 1 1 d . . . . .
C23 C -0.0381(7) -0.2093(4) 0.2680(3) 0.0500(14) Uani 1 1 d . . . . .
C21 C -0.0239(6) -0.0440(4) 0.2490(3) 0.0445(12) Uani 1 1 d . . . . .
C54 C 0.6317(8) 0.7557(5) 0.7079(3) 0.0588(16) Uani 1 1 d . . . . .
H54A H 0.579519 0.814243 0.687299 0.071 Uiso 1 1 calc R . . . .
H54B H 0.724313 0.770385 0.724742 0.071 Uiso 1 1 calc R . . . .
C10 C 0.4830(8) 0.6969(4) 0.0990(3) 0.0552(15) Uani 1 1 d . . . . .
H10 H 0.480953 0.688127 0.142566 0.066 Uiso 1 1 calc R . . . .
C25 C 0.1723(7) -0.1544(4) 0.2103(3) 0.0491(13) Uani 1 1 d . . . . .
H25 H 0.267638 -0.168395 0.189293 0.059 Uiso 1 1 calc R . . . .
C17 C 0.0935(7) 0.1122(4) 0.1938(3) 0.0462(13) Uani 1 1 d . . . . .
C2 C 0.1796(8) 0.4652(5) -0.0719(3) 0.0597(16) Uani 1 1 d . . . . .
H2 H 0.122122 0.423191 -0.087556 0.072 Uiso 1 1 calc R . . . .
C18 C 0.1436(7) 0.1940(4) 0.1679(3) 0.0465(13) Uani 1 1 d . . . . .
H18 H 0.231916 0.188497 0.141564 0.056 Uiso 1 1 calc R . . . .
C22 C -0.0990(7) -0.1149(4) 0.2744(3) 0.0511(14) Uani 1 1 d . . . . .
H22 H -0.192670 -0.099927 0.296517 0.061 Uiso 1 1 calc R . . . .
C15 C -0.1114(7) 0.2083(4) 0.2444(3) 0.0533(15) Uani 1 1 d . . . . .
H15 H -0.198854 0.213235 0.271209 0.064 Uiso 1 1 calc R . . . .
C14 C -0.0611(7) 0.2894(4) 0.2175(3) 0.0502(14) Uani 1 1 d . . . . .
H14 H -0.115558 0.349412 0.225352 0.060 Uiso 1 1 calc R . . . .
C19 C 0.1749(7) 0.0177(4) 0.1793(3) 0.0503(14) Uani 1 1 d . . . . .
C55 C 0.5288(8) 0.7214(5) 0.7609(3) 0.0600(16) Uani 1 1 d . . . . .
H55A H 0.438817 0.704299 0.744226 0.090 Uiso 1 1 calc GR . . . .
H55B H 0.499045 0.771637 0.788775 0.090 Uiso 1 1 calc GR . . . .
H55C H 0.583000 0.666311 0.783436 0.090 Uiso 1 1 calc GR . . . .
C4 C 0.3316(8) 0.5862(5) -0.0881(3) 0.0589(16) Uani 1 1 d . . . . .
H4 H 0.381780 0.627496 -0.115142 0.071 Uiso 1 1 calc R . . . .
C52 C 0.8039(7) 0.6161(5) 0.6758(3) 0.0548(15) Uani 1 1 d . . . . .
H52A H 0.787089 0.555018 0.661998 0.066 Uiso 1 1 calc R . . . .
H52B H 0.815685 0.608136 0.720756 0.066 Uiso 1 1 calc R . . . .
C26 C -0.2753(8) -0.2594(5) 0.3107(4) 0.0649(18) Uani 1 1 d . . . . .
H26A H -0.291299 -0.206302 0.337601 0.078 Uiso 1 1 calc R . . . .
H26B H -0.306330 -0.314804 0.334847 0.078 Uiso 1 1 calc R . . . .
C3 C 0.2515(8) 0.5248(5) -0.1109(3) 0.0634(17) Uani 1 1 d . . . . .
H3 H 0.245720 0.523291 -0.154047 0.076 Uiso 1 1 calc R . . . .
C51 C 0.3895(9) 0.7501(5) 0.5456(3) 0.0666(19) Uani 1 1 d . . . . .
H51 H 0.299820 0.793199 0.539532 0.080 Uiso 1 1 calc R . . . .
C50 C 0.4644(9) 0.7496(5) 0.5994(3) 0.0629(17) Uani 1 1 d . . . . .
H50 H 0.425846 0.792764 0.629217 0.075 Uiso 1 1 calc R . . . .
C31 C 0.4073(8) 0.0102(5) 0.1236(3) 0.0556(15) Uani 1 1 d . . . . .
C29 C -0.0770(9) -0.4185(5) 0.2330(4) 0.0684(18) Uani 1 1 d . . . . .
H29A H -0.033336 -0.384338 0.197503 0.103 Uiso 1 1 calc GR . . . .
H29B H -0.185963 -0.413246 0.229314 0.103 Uiso 1 1 calc GR . . . .
H29C H -0.032084 -0.484868 0.234234 0.103 Uiso 1 1 calc GR . . . .
O6 O 0.2419(12) 0.9234(5) 0.3717(4) 0.131(3) Uani 1 1 d . . . . .
C35 C 0.4257(7) 0.0184(4) 0.2326(3) 0.0576(16) Uani 1 1 d . . . . .
H35 H 0.380007 0.018991 0.272906 0.069 Uiso 1 1 calc R . . . .
C45 C 0.3691(8) 0.6970(5) 0.4391(3) 0.0646(18) Uani 1 1 d . . . . .
C33 C 0.6416(8) 0.0199(5) 0.1632(3) 0.0611(16) Uani 1 1 d . . . . .
H33 H 0.746580 0.022067 0.157774 0.073 Uiso 1 1 calc R . . . .
C32 C 0.5637(9) 0.0139(5) 0.1122(4) 0.0657(18) Uani 1 1 d . . . . .
H32 H 0.610425 0.012210 0.072120 0.079 Uiso 1 1 calc R . . . .
C9 C 0.5555(9) 0.7666(5) 0.0704(4) 0.071(2) Uani 1 1 d . . . . .
H9 H 0.599759 0.807066 0.093788 0.086 Uiso 1 1 calc R . . . .
C34 C 0.5767(8) 0.0231(5) 0.2221(4) 0.0628(17) Uani 1 1 d . . . . .
H34 H 0.636690 0.028669 0.255549 0.075 Uiso 1 1 calc R . . . .
C7 C 0.4947(9) 0.7198(5) -0.0259(3) 0.0687(19) Uani 1 1 d . . . . .
H7 H 0.498300 0.726667 -0.069573 0.082 Uiso 1 1 calc R . . . .
C36 C 0.2917(8) 0.0061(5) 0.0810(3) 0.0608(17) Uani 1 1 d . . . . .
C62 C 0.2572(13) 0.8445(7) 0.3973(4) 0.088(3) Uani 1 1 d . . . . .
C8 C 0.5630(11) 0.7768(6) 0.0059(4) 0.079(2) Uani 1 1 d . . . . .
H8 H 0.615264 0.823188 -0.015132 0.095 Uiso 1 1 calc R . . . .
C53 C 0.9486(9) 0.6429(6) 0.6442(3) 0.072(2) Uani 1 1 d . . . . .
H53A H 0.939456 0.648022 0.599575 0.108 Uiso 1 1 calc GR . . . .
H53B H 1.033392 0.594452 0.655125 0.108 Uiso 1 1 calc GR . . . .
H53C H 0.965875 0.703385 0.657651 0.108 Uiso 1 1 calc GR . . . .
C27 C -0.3764(9) -0.2343(5) 0.2559(4) 0.080(2) Uani 1 1 d . . . . .
H27A H -0.343376 -0.181520 0.230439 0.119 Uiso 1 1 calc GR . . . .
H27B H -0.480877 -0.216620 0.270895 0.119 Uiso 1 1 calc GR . . . .
H27C H -0.369535 -0.288827 0.231236 0.119 Uiso 1 1 calc GR . . . .
C56 C 0.2044(9) 0.7050(7) 0.4437(3) 0.073(2) Uani 1 1 d . U . . .
C61 C 0.1202(11) 0.6365(7) 0.4669(3) 0.083(2) Uani 1 1 d . U . . .
H61 H 0.169523 0.576911 0.482103 0.099 Uiso 1 1 calc R . . . .
C57 C 0.1337(10) 0.7889(7) 0.4221(4) 0.085(2) Uani 1 1 d . U . . .
C28 C -0.0461(9) -0.3776(5) 0.2903(4) 0.0654(18) Uani 1 1 d . . . . .
H28A H -0.084776 -0.415045 0.325967 0.078 Uiso 1 1 calc R . . . .
H28B H 0.064101 -0.382237 0.293245 0.078 Uiso 1 1 calc R . . . .
C60 C -0.0360(10) 0.6543(9) 0.4681(4) 0.093(3) Uani 1 1 d . U . . .
H60 H -0.096407 0.608236 0.483300 0.112 Uiso 1 1 calc R . . . .
C59 C -0.0976(15) 0.7427(11) 0.4461(5) 0.119(4) Uani 1 1 d . U . . .
H59 H -0.204404 0.755825 0.447459 0.143 Uiso 1 1 calc R . . . .
C58 C -0.0180(13) 0.8182(10) 0.4210(5) 0.111(3) Uani 1 1 d . U . . .
H58 H -0.064136 0.878741 0.406042 0.133 Uiso 1 1 calc R . . . .
C63 C 0.020(2) 0.8518(11) 0.0268(7) 0.149(5) Uani 1 1 d . . . . .
H63A H 0.123459 0.863326 0.032216 0.178 Uiso 1 1 calc R . . . .
H63B H -0.040856 0.910999 0.010929 0.178 Uiso 1 1 calc R . . . .

loop_
_atom_site_aniso_label
_atom_site_aniso_U_11
_atom_site_aniso_U_22
_atom_site_aniso_U_33
_atom_site_aniso_U_23
_atom_site_aniso_U_13
_atom_site_aniso_U_12
Pt1 0.04853(15) 0.03054(14) 0.03360(14) 0.00301(8) -0.00399(9) -0.01419(9)
O1 0.046(2) 0.036(2) 0.070(3) 0.0007(18) 0.0027(19) -0.0184(16)
O4 0.051(2) 0.061(3) 0.047(2) -0.0111(19) -0.0109(18) -0.0178(19)
N1 0.042(2) 0.037(2) 0.038(2) 0.0022(18) -0.0076(18) -0.0053(18)
Cl1 0.168(4) 0.201(4) 0.239(5) -0.119(4) -0.093(4) 0.062(3)
N2 0.053(3) 0.033(2) 0.045(3) 0.0026(19) 0.000(2) -0.012(2)
O2 0.069(3) 0.058(3) 0.051(2) -0.003(2) -0.007(2) -0.028(2)
N4 0.076(4) 0.053(3) 0.049(3) -0.010(2) -0.022(3) -0.018(3)
C39 0.053(3) 0.050(3) 0.039(3) 0.001(2) 0.002(2) -0.032(3)
C38 0.058(3) 0.049(3) 0.036(3) -0.001(2) -0.002(2) -0.028(3)
O5 0.123(5) 0.070(3) 0.067(3) -0.001(3) -0.017(3) -0.024(3)
Cl2 0.394(10) 0.247(6) 0.185(5) 0.052(5) -0.154(6) -0.158(7)
C13 0.049(3) 0.039(3) 0.046(3) 0.004(2) -0.013(2) -0.016(2)
C16 0.044(3) 0.041(3) 0.050(3) 0.006(2) -0.007(2) -0.023(2)
C11 0.051(3) 0.033(3) 0.040(3) 0.002(2) -0.011(2) -0.010(2)
O3 0.101(4) 0.099(4) 0.056(3) -0.010(3) 0.002(3) -0.036(3)
C1 0.048(3) 0.047(3) 0.043(3) 0.000(2) -0.009(2) -0.006(2)
C12 0.051(3) 0.042(3) 0.042(3) 0.006(2) -0.011(2) -0.020(2)
C42 0.047(3) 0.057(3) 0.041(3) -0.002(3) -0.004(2) -0.027(3)
C48 0.049(3) 0.053(3) 0.046(3) -0.003(3) -0.010(2) -0.019(3)
C47 0.049(3) 0.060(4) 0.041(3) -0.008(3) -0.005(2) -0.021(3)
C5 0.051(3) 0.040(3) 0.038(3) 0.007(2) -0.001(2) -0.001(2)
C37 0.055(3) 0.035(3) 0.044(3) -0.002(2) 0.002(2) -0.020(2)
C44 0.050(3) 0.048(3) 0.041(3) -0.003(2) -0.006(2) -0.020(3)
N3 0.064(3) 0.041(3) 0.071(3) 0.001(2) 0.001(3) -0.022(2)
C6 0.055(3) 0.036(3) 0.042(3) 0.009(2) 0.002(2) -0.007(2)
C43 0.054(3) 0.055(3) 0.042(3) -0.006(3) -0.006(3) -0.023(3)
C46 0.064(4) 0.061(4) 0.048(3) -0.015(3) -0.011(3) -0.017(3)
C41 0.046(3) 0.055(3) 0.045(3) -0.003(3) -0.003(2) -0.021(3)
C30 0.047(3) 0.036(3) 0.054(3) 0.002(2) -0.007(2) -0.019(2)
C24 0.054(3) 0.037(3) 0.061(4) 0.002(3) -0.006(3) -0.015(2)
C20 0.050(3) 0.041(3) 0.053(3) -0.002(2) -0.005(3) -0.019(2)
C40 0.052(3) 0.052(3) 0.044(3) -0.004(3) 0.001(2) -0.024(3)
C49 0.061(4) 0.048(3) 0.048(3) -0.003(3) -0.014(3) -0.017(3)
C23 0.056(3) 0.042(3) 0.055(3) 0.006(3) -0.006(3) -0.019(3)
C21 0.044(3) 0.038(3) 0.055(3) 0.001(2) -0.009(2) -0.016(2)
C54 0.075(4) 0.059(4) 0.046(3) -0.004(3) -0.018(3) -0.015(3)
C10 0.073(4) 0.040(3) 0.057(4) 0.003(3) -0.002(3) -0.026(3)
C25 0.049(3) 0.043(3) 0.057(3) 0.000(3) -0.003(3) -0.015(3)
C17 0.054(3) 0.039(3) 0.050(3) 0.001(2) -0.012(3) -0.018(2)
C2 0.068(4) 0.062(4) 0.050(4) -0.007(3) -0.020(3) -0.007(3)
C18 0.050(3) 0.041(3) 0.052(3) 0.003(2) -0.003(3) -0.019(2)
C22 0.052(3) 0.039(3) 0.065(4) 0.002(3) -0.003(3) -0.018(3)
C15 0.044(3) 0.043(3) 0.073(4) 0.003(3) 0.000(3) -0.014(3)
C14 0.045(3) 0.041(3) 0.065(4) 0.007(3) -0.001(3) -0.013(2)
C19 0.056(3) 0.044(3) 0.053(3) -0.001(3) -0.004(3) -0.018(3)
C55 0.066(4) 0.059(4) 0.056(4) -0.006(3) -0.014(3) -0.005(3)
C4 0.069(4) 0.062(4) 0.040(3) 0.009(3) 0.001(3) -0.003(3)
C52 0.059(4) 0.060(4) 0.050(3) -0.004(3) -0.015(3) -0.019(3)
C26 0.059(4) 0.048(4) 0.090(5) 0.010(3) 0.006(4) -0.024(3)
C3 0.077(5) 0.071(4) 0.040(3) -0.002(3) -0.014(3) -0.001(4)
C51 0.075(5) 0.067(4) 0.058(4) -0.017(3) -0.024(3) 0.003(4)
C50 0.081(5) 0.064(4) 0.044(3) -0.014(3) -0.013(3) -0.007(3)
C31 0.067(4) 0.048(3) 0.054(4) -0.006(3) 0.008(3) -0.020(3)
C29 0.081(5) 0.059(4) 0.068(4) -0.007(3) -0.001(4) -0.019(4)
O6 0.214(9) 0.080(5) 0.091(5) 0.007(4) -0.026(5) 0.007(5)
C35 0.060(4) 0.039(3) 0.076(4) -0.003(3) -0.011(3) -0.014(3)
C45 0.072(4) 0.069(4) 0.056(4) -0.012(3) -0.018(3) -0.011(3)
C33 0.056(4) 0.059(4) 0.071(4) -0.007(3) -0.003(3) -0.015(3)
C32 0.072(4) 0.060(4) 0.068(4) -0.006(3) 0.004(4) -0.025(3)
C9 0.093(5) 0.047(4) 0.081(5) 0.011(3) -0.007(4) -0.042(4)
C34 0.058(4) 0.058(4) 0.076(5) -0.005(3) -0.010(3) -0.020(3)
C7 0.085(5) 0.067(4) 0.054(4) 0.023(3) 0.003(3) -0.025(4)
C36 0.069(4) 0.061(4) 0.057(4) -0.004(3) 0.011(3) -0.026(3)
C62 0.117(8) 0.073(6) 0.067(5) -0.003(4) -0.005(5) 0.009(5)
C8 0.105(6) 0.058(4) 0.079(5) 0.023(4) -0.002(4) -0.045(4)
C53 0.076(5) 0.090(5) 0.060(4) -0.008(4) -0.008(3) -0.042(4)
C27 0.077(5) 0.044(4) 0.124(7) 0.014(4) -0.021(5) -0.030(3)
C56 0.065(4) 0.102(5) 0.053(4) -0.023(4) -0.010(3) -0.003(4)
C61 0.100(5) 0.112(6) 0.043(3) -0.012(4) 0.005(3) -0.037(5)
C57 0.079(5) 0.109(6) 0.059(4) -0.009(4) -0.015(4) 0.016(4)
C28 0.080(5) 0.043(3) 0.077(5) 0.017(3) -0.009(4) -0.028(3)
C60 0.064(4) 0.150(7) 0.064(4) -0.005(5) -0.009(4) -0.011(5)
C59 0.106(7) 0.154(8) 0.095(6) -0.011(6) -0.004(5) -0.012(6)
C58 0.105(6) 0.138(7) 0.076(5) -0.005(5) -0.019(5) 0.026(6)
C63 0.179(14) 0.144(12) 0.130(11) -0.022(10) -0.005(10) -0.043(11)

loop_
_atom_type_symbol
_atom_type_description
_atom_type_scat_dispersion_real
_atom_type_scat_dispersion_imag
_atom_type_scat_source
C C 0.0181 0.0091 'International Tables Vol C Tables 4.2.6.8 and 6.1.1.4'
H H 0.0000 0.0000 'International Tables Vol C Tables 4.2.6.8 and 6.1.1.4'
Cl Cl 0.3639 0.7018 'International Tables Vol C Tables 4.2.6.8 and 6.1.1.4'
N N 0.0311 0.0180 'International Tables Vol C Tables 4.2.6.8 and 6.1.1.4'
O O 0.0492 0.0322 'International Tables Vol C Tables 4.2.6.8 and 6.1.1.4'
Pt Pt -4.5932 6.9264 'International Tables Vol C Tables 4.2.6.8 and 6.1.1.4'

loop_
_geom_angle_atom_site_label_1
_geom_angle_atom_site_label_2
_geom_angle_atom_site_label_3
_geom_angle
_geom_angle_site_symmetry_1
_geom_angle_site_symmetry_3
_geom_angle_publ_flag
N2 Pt1 N1 79.18(18) . . ?
C11 Pt1 N1 96.2(2) . . ?
C11 Pt1 N2 175.40(19) . . ?
C11 Pt1 C37 89.0(2) . . ?
C37 Pt1 N1 173.63(19) . . ?
C37 Pt1 N2 95.5(2) . . ?
C16 O1 C21 118.7(5) . . ?
C42 O4 C47 117.8(5) . . ?
C1 N1 Pt1 125.4(4) . . ?
C1 N1 C5 119.5(5) . . ?
C5 N1 Pt1 115.0(4) . . ?
C6 N2 Pt1 115.3(4) . . ?
C10 N2 Pt1 125.3(4) . . ?
C10 N2 C6 119.4(5) . . ?
C36 O2 C19 110.0(5) . . ?
C49 N4 C54 123.0(6) . . ?
C49 N4 C52 121.0(5) . . ?
C54 N4 C52 116.0(5) . . ?
C44 C39 C38 120.3(6) . . ?
C44 C39 C40 118.6(5) . . ?
C40 C39 C38 121.1(6) . . ?
C37 C38 C39 177.8(7) . . ?
C62 O5 C45 110.7(7) . . ?
C18 C13 C12 119.9(5) . . ?
C18 C13 C14 118.0(5) . . ?
C14 C13 C12 122.0(5) . . ?
O1 C16 C17 123.2(5) . . ?
O1 C16 C15 115.9(5) . . ?
C15 C16 C17 120.9(5) . . ?
C12 C11 Pt1 178.6(5) . . ?
N1 C1 H1 119.2 . . ?
N1 C1 C2 121.6(6) . . ?
C2 C1 H1 119.2 . . ?
C11 C12 C13 174.0(6) . . ?
C43 C42 O4 123.8(5) . . ?
C43 C42 C41 121.0(5) . . ?
C41 C42 O4 115.2(5) . . ?
C47 C48 H48 120.0 . . ?
C47 C48 C49 119.9(6) . . ?
C49 C48 H48 120.0 . . ?
C48 C47 O4 113.4(5) . . ?
C46 C47 O4 123.2(5) . . ?
C46 C47 C48 123.4(6) . . ?
N1 C5 C6 115.4(5) . . ?
N1 C5 C4 120.8(6) . . ?
C4 C5 C6 123.8(5) . . ?
C38 C37 Pt1 175.0(5) . . ?
C39 C44 H44 119.4 . . ?
C39 C44 C43 121.1(6) . . ?
C43 C44 H44 119.4 . . ?
C23 N3 C26 120.0(5) . . ?
C23 N3 C28 120.2(6) . . ?
C28 N3 C26 118.5(5) . . ?
N2 C6 C5 114.9(5) . . ?
N2 C6 C7 120.1(6) . . ?
C7 C6 C5 125.0(6) . . ?
C42 C43 C44 118.7(6) . . ?
C42 C43 C45 122.0(5) . . ?
C44 C43 C45 119.3(6) . . ?
C47 C46 C51 116.7(6) . . ?
C47 C46 C45 122.1(6) . . ?
C51 C46 C45 121.1(6) . . ?
C42 C41 H41 119.9 . . ?
C42 C41 C40 120.1(6) . . ?
C40 C41 H41 119.9 . . ?
C31 C30 C19 111.9(6) . . ?
C31 C30 C35 120.8(6) . . ?
C35 C30 C19 127.0(6) . . ?
C23 C24 H24 119.6 . . ?
C25 C24 H24 119.6 . . ?
C25 C24 C23 120.8(6) . . ?
C21 C20 C25 116.4(5) . . ?
C21 C20 C19 121.8(5) . . ?
C25 C20 C19 121.5(6) . . ?
C39 C40 H40 119.8 . . ?
C41 C40 C39 120.4(6) . . ?
C41 C40 H40 119.8 . . ?
N4 C49 C48 121.4(6) . . ?
N4 C49 C50 121.3(6) . . ?
C50 C49 C48 117.3(5) . . ?
N3 C23 C24 122.7(6) . . ?
N3 C23 C22 120.2(6) . . ?
C22 C23 C24 117.1(5) . . ?
C20 C21 O1 122.4(5) . . ?
C20 C21 C22 123.1(6) . . ?
C22 C21 O1 114.4(5) . . ?
N4 C54 H54A 109.2 . . ?
N4 C54 H54B 109.2 . . ?
N4 C54 C55 112.0(6) . . ?
H54A C54 H54B 107.9 . . ?
C55 C54 H54A 109.2 . . ?
C55 C54 H54B 109.2 . . ?
N2 C10 H10 118.9 . . ?
N2 C10 C9 122.3(6) . . ?
C9 C10 H10 118.9 . . ?
C24 C25 C20 122.1(6) . . ?
C24 C25 H25 118.9 . . ?
C20 C25 H25 118.9 . . ?
C16 C17 C18 118.2(6) . . ?
C16 C17 C19 121.1(5) . . ?
C18 C17 C19 120.7(6) . . ?
C1 C2 H2 120.6 . . ?
C3 C2 C1 118.8(6) . . ?
C3 C2 H2 120.6 . . ?
C13 C18 C17 122.5(6) . . ?
C13 C18 H18 118.8 . . ?
C17 C18 H18 118.8 . . ?
C23 C22 H22 119.8 . . ?
C21 C22 C23 120.4(6) . . ?
C21 C22 H22 119.8 . . ?
C16 C15 H15 119.9 . . ?
C16 C15 C14 120.3(6) . . ?
C14 C15 H15 119.9 . . ?
C13 C14 H14 119.9 . . ?
C15 C14 C13 120.1(6) . . ?
C15 C14 H14 119.9 . . ?
C30 C19 O2 100.6(5) . . ?
C30 C19 C20 115.9(5) . . ?
C30 C19 C17 112.2(5) . . ?
C20 C19 O2 108.1(5) . . ?
C20 C19 C17 112.0(5) . . ?
C17 C19 O2 106.9(5) . . ?
C54 C55 H55A 109.5 . . ?
C54 C55 H55B 109.5 . . ?
C54 C55 H55C 109.5 . . ?
H55A C55 H55B 109.5 . . ?
H55A C55 H55C 109.5 . . ?
H55B C55 H55C 109.5 . . ?
C5 C4 H4 120.5 . . ?
C3 C4 C5 118.9(6) . . ?
C3 C4 H4 120.5 . . ?
N4 C52 H52A 109.0 . . ?
N4 C52 H52B 109.0 . . ?
N4 C52 C53 112.9(6) . . ?
H52A C52 H52B 107.8 . . ?
C53 C52 H52A 109.0 . . ?
C53 C52 H52B 109.0 . . ?
N3 C26 H26A 108.8 . . ?
N3 C26 H26B 108.8 . . ?
N3 C26 C27 113.9(7) . . ?
H26A C26 H26B 107.7 . . ?
C27 C26 H26A 108.8 . . ?
C27 C26 H26B 108.8 . . ?
C2 C3 H3 119.8 . . ?
C4 C3 C2 120.4(6) . . ?
C4 C3 H3 119.8 . . ?
C46 C51 H51 119.1 . . ?
C50 C51 C46 121.7(7) . . ?
C50 C51 H51 119.1 . . ?
C49 C50 H50 119.6 . . ?
C51 C50 C49 120.8(6) . . ?
C51 C50 H50 119.6 . . ?
C30 C31 C32 122.5(6) . . ?
C30 C31 C36 107.5(6) . . ?
C32 C31 C36 130.0(6) . . ?
H29A C29 H29B 109.5 . . ?
H29A C29 H29C 109.5 . . ?
H29B C29 H29C 109.5 . . ?
C28 C29 H29A 109.5 . . ?
C28 C29 H29B 109.5 . . ?
C28 C29 H29C 109.5 . . ?
C30 C35 H35 121.4 . . ?
C34 C35 C30 117.2(7) . . ?
C34 C35 H35 121.4 . . ?
C43 C45 O5 107.3(6) . . ?
C43 C45 C46 110.9(6) . . ?
C46 C45 O5 108.5(5) . . ?
C56 C45 O5 100.5(6) . . ?
C56 C45 C43 114.1(6) . . ?
C56 C45 C46 114.6(6) . . ?
C32 C33 H33 118.1 . . ?
C32 C33 C34 123.8(7) . . ?
C34 C33 H33 118.1 . . ?
C31 C32 H32 122.4 . . ?
C33 C32 C31 115.2(7) . . ?
C33 C32 H32 122.4 . . ?
C10 C9 H9 120.7 . . ?
C10 C9 C8 118.5(7) . . ?
C8 C9 H9 120.7 . . ?
C35 C34 C33 120.4(7) . . ?
C35 C34 H34 119.8 . . ?
C33 C34 H34 119.8 . . ?
C6 C7 H7 119.8 . . ?
C8 C7 C6 120.4(7) . . ?
C8 C7 H7 119.8 . . ?
O2 C36 C31 109.7(6) . . ?
O3 C36 O2 119.5(7) . . ?
O3 C36 C31 130.8(7) . . ?
O5 C62 C57 109.1(8) . . ?
O6 C62 O5 123.5(11) . . ?
O6 C62 C57 127.3(11) . . ?
C9 C8 H8 120.4 . . ?
C7 C8 C9 119.2(6) . . ?
C7 C8 H8 120.4 . . ?
C52 C53 H53A 109.5 . . ?
C52 C53 H53B 109.5 . . ?
C52 C53 H53C 109.5 . . ?
H53A C53 H53B 109.5 . . ?
H53A C53 H53C 109.5 . . ?
H53B C53 H53C 109.5 . . ?
C26 C27 H27A 109.5 . . ?
C26 C27 H27B 109.5 . . ?
C26 C27 H27C 109.5 . . ?
H27A C27 H27B 109.5 . . ?
H27A C27 H27C 109.5 . . ?
H27B C27 H27C 109.5 . . ?
C61 C56 C45 126.9(8) . . ?
C57 C56 C45 113.7(9) . . ?
C57 C56 C61 119.4(9) . . ?
C56 C61 H61 119.8 . . ?
C56 C61 C60 120.4(10) . . ?
C60 C61 H61 119.8 . . ?
C56 C57 C62 105.8(8) . . ?
C56 C57 C58 127.5(11) . . ?
C58 C57 C62 126.6(10) . . ?
N3 C28 C29 113.1(6) . . ?
N3 C28 H28A 109.0 . . ?
N3 C28 H28B 109.0 . . ?
C29 C28 H28A 109.0 . . ?
C29 C28 H28B 109.0 . . ?
H28A C28 H28B 107.8 . . ?
C61 C60 H60 122.1 . . ?
C59 C60 C61 115.8(11) . . ?
C59 C60 H60 122.1 . . ?
C60 C59 H59 116.4 . . ?
C60 C59 C58 127.3(11) . . ?
C58 C59 H59 116.4 . . ?
C57 C58 C59 109.6(11) . . ?
C57 C58 H58 125.2 . . ?
C59 C58 H58 125.2 . . ?
Cl1 C63 H63A 111.0 . . ?
Cl1 C63 H63B 111.0 . . ?
Cl2 C63 Cl1 103.7(9) . . ?
Cl2 C63 H63A 111.0 . . ?
Cl2 C63 H63B 111.0 . . ?
H63A C63 H63B 109.0 . . ?

loop_
_geom_bond_atom_site_label_1
_geom_bond_atom_site_label_2
_geom_bond_distance
_geom_bond_site_symmetry_2
_geom_bond_publ_flag
Pt1 N1 2.061(4) . ?
Pt1 N2 2.055(4) . ?
Pt1 C11 1.949(5) . ?
Pt1 C37 1.956(6) . ?
O1 C16 1.370(6) . ?
O1 C21 1.384(7) . ?
O4 C42 1.379(7) . ?
O4 C47 1.390(7) . ?
N1 C1 1.335(7) . ?
N1 C5 1.358(7) . ?
Cl1 C63 1.743(15) . ?
N2 C6 1.362(7) . ?
N2 C10 1.347(8) . ?
O2 C19 1.510(7) . ?
O2 C36 1.344(8) . ?
N4 C49 1.375(8) . ?
N4 C54 1.451(8) . ?
N4 C52 1.459(9) . ?
C39 C38 1.448(8) . ?
C39 C44 1.383(9) . ?
C39 C40 1.395(9) . ?
C38 C37 1.209(8) . ?
O5 C45 1.541(9) . ?
O5 C62 1.312(11) . ?
Cl2 C63 1.726(16) . ?
C13 C12 1.443(7) . ?
C13 C18 1.382(8) . ?
C13 C14 1.402(9) . ?
C16 C17 1.384(9) . ?
C16 C15 1.376(9) . ?
C11 C12 1.215(8) . ?
O3 C36 1.227(9) . ?
C1 H1 0.9500 . ?
C1 C2 1.387(9) . ?
C42 C43 1.370(9) . ?
C42 C41 1.380(9) . ?
C48 H48 0.9500 . ?
C48 C47 1.387(8) . ?
C48 C49 1.399(9) . ?
C47 C46 1.365(9) . ?
C5 C6 1.468(8) . ?
C5 C4 1.390(8) . ?
C44 H44 0.9500 . ?
C44 C43 1.407(8) . ?
N3 C23 1.376(7) . ?
N3 C26 1.472(9) . ?
N3 C28 1.450(9) . ?
C6 C7 1.394(8) . ?
C43 C45 1.502(9) . ?
C46 C51 1.391(9) . ?
C46 C45 1.515(9) . ?
C41 H41 0.9500 . ?
C41 C40 1.380(8) . ?
C30 C19 1.485(8) . ?
C30 C31 1.347(9) . ?
C30 C35 1.424(9) . ?
C24 H24 0.9500 . ?
C24 C23 1.406(9) . ?
C24 C25 1.369(8) . ?
C20 C21 1.370(9) . ?
C20 C25 1.401(9) . ?
C20 C19 1.493(8) . ?
C40 H40 0.9500 . ?
C49 C50 1.402(10) . ?
C23 C22 1.403(9) . ?
C21 C22 1.375(8) . ?
C54 H54A 0.9900 . ?
C54 H54B 0.9900 . ?
C54 C55 1.539(10) . ?
C10 H10 0.9500 . ?
C10 C9 1.372(9) . ?
C25 H25 0.9500 . ?
C17 C18 1.394(8) . ?
C17 C19 1.495(9) . ?
C2 H2 0.9500 . ?
C2 C3 1.369(10) . ?
C18 H18 0.9500 . ?
C22 H22 0.9500 . ?
C15 H15 0.9500 . ?
C15 C14 1.394(8) . ?
C14 H14 0.9500 . ?
C55 H55A 0.9800 . ?
C55 H55B 0.9800 . ?
C55 H55C 0.9800 . ?
C4 H4 0.9500 . ?
C4 C3 1.364(10) . ?
C52 H52A 0.9900 . ?
C52 H52B 0.9900 . ?
C52 C53 1.526(10) . ?
C26 H26A 0.9900 . ?
C26 H26B 0.9900 . ?
C26 C27 1.535(11) . ?
C3 H3 0.9500 . ?
C51 H51 0.9500 . ?
C51 C50 1.390(9) . ?
C50 H50 0.9500 . ?
C31 C32 1.423(10) . ?
C31 C36 1.448(10) . ?
C29 H29A 0.9800 . ?
C29 H29B 0.9800 . ?
C29 H29C 0.9800 . ?
C29 C28 1.484(10) . ?
O6 C62 1.219(11) . ?
C35 H35 0.9500 . ?
C35 C34 1.376(10) . ?
C45 C56 1.468(11) . ?
C33 H33 0.9500 . ?
C33 C32 1.366(10) . ?
C33 C34 1.384(10) . ?
C32 H32 0.9500 . ?
C9 H9 0.9500 . ?
C9 C8 1.405(11) . ?
C34 H34 0.9500 . ?
C7 H7 0.9500 . ?
C7 C8 1.356(11) . ?
C62 C57 1.518(15) . ?
C8 H8 0.9500 . ?
C53 H53A 0.9800 . ?
C53 H53B 0.9800 . ?
C53 H53C 0.9800 . ?
C27 H27A 0.9800 . ?
C27 H27B 0.9800 . ?
C27 H27C 0.9800 . ?
C56 C61 1.382(12) . ?
C56 C57 1.344(12) . ?
C61 H61 0.9500 . ?
C61 C60 1.390(13) . ?
C57 C58 1.368(13) . ?
C28 H28A 0.9900 . ?
C28 H28B 0.9900 . ?
C60 H60 0.9500 . ?
C60 C59 1.373(16) . ?
C59 H59 0.9500 . ?
C59 C58 1.449(18) . ?
C58 H58 0.9500 . ?
C63 H63A 0.9900 . ?
C63 H63B 0.9900 . ?

loop_
_smtbx_masks_void_nr
_smtbx_masks_void_average_x
_smtbx_masks_void_average_y
_smtbx_masks_void_average_z
_smtbx_masks_void_volume
_smtbx_masks_void_count_electrons
_smtbx_masks_void_content
1 -0.695 0.000 0.500 296.5 94.8 ?
2 0.266 0.797 0.875 9.6 0.0 ?
3 0.734 0.203 0.125 9.6 0.0 ?
